data_4307682
loop_
_publ_author_name
'Laura Ion'
'Dolores Morales'
'Sonia Nieto'
'Julio P\'erez'
'Luc\'ia Riera'
'V\'ictor Riera'
'Daniel Miguel'
'Richard A. Kowenicki'
'Mary McPartlin'

_publ_contact_author
;    JULIO PEREZ
     Departamento de Quimica Organica e Inorganica 
     IUQOEM - Facultad de Quimica
     Universidad de Oviedo-CSIC
     C/ Julian Claveria s/n
     33006 Oviedo  (ASTURIAS)
     SPAIN
;
_publ_contact_author_email japm@uniovi.es
_publ_contact_author_fax +34-85-103446
_publ_contact_author_phone +34-85-102985
_publ_section_title
;
Biimidazole and Bis(amide)bipyridine Molybdenum Carbonyl Complexes as
Anions Receptors
;
_journal_name_full 'Inorganic Chemistry'
_journal_page_first 2846
_journal_page_last 2853
_journal_paper_doi 10.1021/ic0621650
_journal_volume 46
_journal_year 2007
_chemical_formula_sum 'C37 H39 Mo N5 O8 S'
_chemical_formula_weight 809.73
_chemical_name_systematic
; 
 ? 
;
_space_group_IT_number 14
_symmetry_cell_setting monoclinic
_symmetry_space_group_name_Hall '-P 2ybc'
_symmetry_space_group_name_H-M 'P 1 21/c 1'
_atom_sites_solution_hydrogens geom
_atom_sites_solution_primary direct
_atom_sites_solution_secondary difmap
_audit_creation_method SHELXL-97
_cell_angle_alpha 90.00
_cell_angle_beta 102.285(4)
_cell_angle_gamma 90.00
_cell_formula_units_Z 4
_cell_length_a 9.179(2)
_cell_length_b 26.858(6)
_cell_length_c 16.629(4)
_cell_measurement_temperature 293(2)
_cell_volume 4005.7(16)
_computing_cell_refinement 'Bruker SMART'
_computing_data_collection 'Bruker SMART'
_computing_data_reduction 'Bruker SHELXTL'
_computing_molecular_graphics 'Bruker SHELXTL'
_computing_publication_material 'Bruker SHELXTL'
_computing_structure_refinement 'SHELXL-97 (Sheldrick, 1997)'
_computing_structure_solution 'SHELXS-97 (Sheldrick, 1990)'
_diffrn_ambient_temperature 293(2)
_diffrn_measured_fraction_theta_full 0.996
_diffrn_measured_fraction_theta_max 0.996
_diffrn_measurement_device_type 'CCD area detector'
_diffrn_measurement_method 'phi and omega scans'
_diffrn_radiation_monochromator graphite
_diffrn_radiation_source 'fine-focus sealed tube'
_diffrn_radiation_type MoK\a
_diffrn_radiation_wavelength 0.71073
_diffrn_reflns_av_R_equivalents 0.0628
_diffrn_reflns_av_sigmaI/netI 0.0955
_diffrn_reflns_limit_h_max 10
_diffrn_reflns_limit_h_min -10
_diffrn_reflns_limit_k_max 29
_diffrn_reflns_limit_k_min -29
_diffrn_reflns_limit_l_max 17
_diffrn_reflns_limit_l_min -18
_diffrn_reflns_number 18150
_diffrn_reflns_theta_full 23.31
_diffrn_reflns_theta_max 23.31
_diffrn_reflns_theta_min 1.46
_exptl_absorpt_coefficient_mu 0.433
_exptl_absorpt_correction_T_max 1.000000
_exptl_absorpt_correction_T_min 0.874800
_exptl_absorpt_correction_type multi-scan
_exptl_absorpt_process_details SADABS
_exptl_crystal_colour RED
_exptl_crystal_density_diffrn 1.343
_exptl_crystal_density_method 'not measured'
_exptl_crystal_description PLATE
_exptl_crystal_F_000 1672
_exptl_crystal_size_max 0.23
_exptl_crystal_size_mid 0.16
_exptl_crystal_size_min 0.04
_refine_diff_density_max 0.514
_refine_diff_density_min -0.339
_refine_diff_density_rms 0.062
_refine_ls_extinction_method none
_refine_ls_goodness_of_fit_ref 1.025
_refine_ls_hydrogen_treatment mixed
_refine_ls_matrix_type full
_refine_ls_number_parameters 482
_refine_ls_number_reflns 5771
_refine_ls_number_restraints 0
_refine_ls_restrained_S_all 1.025
_refine_ls_R_factor_all 0.0935
_refine_ls_R_factor_gt 0.0452
_refine_ls_shift/su_max 0.000
_refine_ls_shift/su_mean 0.000
_refine_ls_structure_factor_coef Fsqd
_refine_ls_weighting_details 'calc w=1/[\s^2^(Fo^2^)+(0.0218P)^2^+0.0000P] where P=(Fo^2^+2Fc^2^)/3'
_refine_ls_weighting_scheme calc
_refine_ls_wR_factor_gt 0.0787
_refine_ls_wR_factor_ref 0.0858
_reflns_number_gt 3331
_reflns_number_total 5771
_reflns_threshold_expression >2sigma(I)
_cod_data_source_file ic0621650si20070109_031256_3.cif
_cod_data_source_block Compound_5_HSO4_(sn405am)
_cod_depositor_comments
;
The following automatic conversions were performed:
'_symmetry_cell_setting' value 'Monoclinic' changed to 'monoclinic'
according to '/home/saulius/struct/CIF-dictionaries/cif_core.dic'
dictionary named 'cif_core.dic' version 2.4.1 from 2010-06-29.

Automatic conversion script
Id: cif_fix_enum 1527 2010-12-29 10:47:43Z saulius 
;
_cod_original_cell_volume 4005.7(15)
_cod_database_code 4307682

loop_
_symmetry_equiv_pos_as_xyz
'x, y, z'
'-x, y+1/2, -z+1/2'
'-x, -y, -z'
'x, -y-1/2, z-1/2'

loop_
_atom_site_label
_atom_site_type_symbol
_atom_site_fract_x
_atom_site_fract_y
_atom_site_fract_z
_atom_site_U_iso_or_equiv
_atom_site_adp_type
_atom_site_occupancy
_atom_site_symmetry_multiplicity
_atom_site_calc_flag
_atom_site_refinement_flags
_atom_site_disorder_assembly
_atom_site_disorder_group
Mo1 Mo 0.30473(5) 0.162617(17) 0.11766(3) 0.04486(15) Uani 1 1 d . . .
N1 N 0.3383(4) 0.23551(14) 0.1818(2) 0.0390(10) Uani 1 1 d . . .
N2 N 0.1070(4) 0.21024(15) 0.0636(2) 0.0395(10) Uani 1 1 d . . .
N3 N 0.0933(5) 0.14526(15) 0.2504(3) 0.0534(13) Uani 1 1 d . . .
C1 C 0.2473(6) 0.0953(2) 0.0816(3) 0.0641(17) Uani 1 1 d . . .
O1 O 0.2197(5) 0.05357(16) 0.0663(3) 0.0960(16) Uani 1 1 d . . .
C2 C 0.4590(7) 0.1237(2) 0.1888(4) 0.0628(17) Uani 1 1 d . . .
O2 O 0.5455(5) 0.09933(16) 0.2331(3) 0.0909(15) Uani 1 1 d . . .
C3 C 0.1697(6) 0.15039(18) 0.2053(3) 0.0496(15) Uani 1 1 d . . .
C4 C 0.5288(6) 0.1846(2) 0.0803(3) 0.0678(18) Uani 1 1 d . . .
H4AA H 0.5816 0.2131 0.1083 0.081 Uiso 1 1 calc R . .
H4BA H 0.5939 0.1574 0.0722 0.081 Uiso 1 1 calc R . .
C5 C 0.4090(6) 0.1946(2) 0.0159(4) 0.0529(15) Uani 1 1 d . . .
C6 C 0.3298(6) 0.1526(2) -0.0176(3) 0.0645(17) Uani 1 1 d . . .
H6A H 0.3884 0.1243 -0.0286 0.077 Uiso 1 1 calc R . .
H6B H 0.2412 0.1584 -0.0601 0.077 Uiso 1 1 calc R . .
C7 C 0.3646(6) 0.2458(2) -0.0151(3) 0.082(2) Uani 1 1 d . . .
H7A H 0.3876 0.2691 0.0296 0.123 Uiso 1 1 calc R . .
H7B H 0.2594 0.2466 -0.0382 0.123 Uiso 1 1 calc R . .
H7C H 0.4181 0.2547 -0.0567 0.123 Uiso 1 1 calc R . .
C11 C 0.4564(5) 0.24690(19) 0.2406(3) 0.0466(14) Uani 1 1 d . . .
H11 H 0.5282 0.2225 0.2576 0.056 Uiso 1 1 calc R . .
C12 C 0.4774(5) 0.2928(2) 0.2772(3) 0.0452(14) Uani 1 1 d . . .
H12 H 0.5613 0.2989 0.3184 0.054 Uiso 1 1 calc R . .
C13 C 0.3741(5) 0.32981(18) 0.2528(3) 0.0376(12) Uani 1 1 d . . .
C14 C 0.2498(5) 0.31797(18) 0.1931(3) 0.0376(13) Uani 1 1 d . . .
H14 H 0.1770 0.3420 0.1754 0.045 Uiso 1 1 calc R . .
C15 C 0.2328(5) 0.27070(19) 0.1595(3) 0.0347(12) Uani 1 1 d . . .
C16 C 0.0999(5) 0.25538(18) 0.0980(3) 0.0333(12) Uani 1 1 d . . .
C17 C -0.0259(5) 0.28489(18) 0.0754(3) 0.0376(13) Uani 1 1 d . . .
H17 H -0.0291 0.3156 0.1007 0.045 Uiso 1 1 calc R . .
C18 C -0.1462(5) 0.2697(2) 0.0164(3) 0.0391(13) Uani 1 1 d . . .
C19 C -0.1358(6) 0.2240(2) -0.0190(3) 0.0489(14) Uani 1 1 d . . .
H19 H -0.2135 0.2125 -0.0601 0.059 Uiso 1 1 calc R . .
C20 C -0.0103(6) 0.19545(19) 0.0064(3) 0.0467(14) Uani 1 1 d . . .
H20 H -0.0068 0.1642 -0.0174 0.056 Uiso 1 1 calc R . .
C21 C 0.4030(6) 0.38038(19) 0.2911(3) 0.0442(14) Uani 1 1 d . . .
C22 C -0.2797(6) 0.30182(19) -0.0151(3) 0.0435(14) Uani 1 1 d . . .
O21 O 0.5300(4) 0.39530(13) 0.3162(2) 0.0659(12) Uani 1 1 d . . .
O22 O -0.3451(4) 0.29808(13) -0.0869(2) 0.0621(11) Uani 1 1 d . . .
N30 N 0.2799(5) 0.40611(18) 0.2962(3) 0.0489(13) Uani 1 1 d . . .
H30 H 0.212(6) 0.394(2) 0.285(3) 0.059 Uiso 1 1 d . . .
N40 N -0.3169(5) 0.3341(2) 0.0384(2) 0.0539(13) Uani 1 1 d . . .
H40 H -0.282(6) 0.331(2) 0.082(3) 0.065 Uiso 1 1 d . . .
C31 C 0.2684(6) 0.45139(19) 0.3382(3) 0.0455(13) Uani 1 1 d . . .
C32 C 0.3881(6) 0.4814(2) 0.3704(3) 0.0604(16) Uani 1 1 d . . .
H32 H 0.4827 0.4738 0.3622 0.072 Uiso 1 1 calc R . .
C33 C 0.3657(7) 0.5228(2) 0.4151(3) 0.0675(17) Uani 1 1 d . . .
H33 H 0.4474 0.5427 0.4369 0.081 Uiso 1 1 calc R . .
C34 C 0.2280(7) 0.5361(2) 0.4292(3) 0.0611(16) Uani 1 1 d . . .
C35 C 0.1102(7) 0.5064(2) 0.3936(4) 0.0763(19) Uani 1 1 d . . .
H35 H 0.0149 0.5147 0.4000 0.092 Uiso 1 1 calc R . .
C36 C 0.1291(6) 0.4647(2) 0.3486(3) 0.0682(17) Uani 1 1 d . . .
H36 H 0.0469 0.4455 0.3250 0.082 Uiso 1 1 calc R . .
C37 C 0.2069(7) 0.5801(2) 0.4816(4) 0.094(2) Uani 1 1 d . . .
H37A H 0.3003 0.5883 0.5175 0.140 Uiso 1 1 calc R . .
H37B H 0.1351 0.5719 0.5139 0.140 Uiso 1 1 calc R . .
H37C H 0.1720 0.6080 0.4470 0.140 Uiso 1 1 calc R . .
C41 C -0.4289(6) 0.3715(2) 0.0234(4) 0.0583(16) Uani 1 1 d . . .
C42 C -0.4709(7) 0.3923(2) 0.0902(4) 0.085(2) Uani 1 1 d . . .
H42 H -0.4276 0.3812 0.1429 0.102 Uiso 1 1 calc R . .
C43 C -0.5787(9) 0.4300(3) 0.0798(5) 0.108(3) Uani 1 1 d . . .
H43 H -0.6078 0.4433 0.1256 0.130 Uiso 1 1 calc R . .
C44 C -0.6417(8) 0.4477(3) 0.0030(6) 0.098(3) Uani 1 1 d . . .
C45 C -0.5966(8) 0.4277(3) -0.0627(5) 0.106(3) Uani 1 1 d . . .
H45 H -0.6367 0.4400 -0.1150 0.128 Uiso 1 1 calc R . .
C46 C -0.4910(7) 0.3889(2) -0.0542(4) 0.087(2) Uani 1 1 d . . .
H46A H -0.4638 0.3752 -0.1002 0.104 Uiso 1 1 calc R . .
C47 C -0.7540(8) 0.4906(3) -0.0089(5) 0.154(4) Uani 1 1 d . . .
H47A H -0.7643 0.5040 -0.0634 0.232 Uiso 1 1 calc R . .
H47B H -0.7192 0.5161 0.0309 0.232 Uiso 1 1 calc R . .
H47C H -0.8488 0.4785 -0.0018 0.232 Uiso 1 1 calc R . .
C51 C -0.0147(7) 0.1436(2) 0.3036(4) 0.0642(17) Uani 1 1 d . . .
C52 C -0.1429(7) 0.1763(3) 0.2638(4) 0.115(3) Uani 1 1 d . . .
H52A H -0.1106 0.2104 0.2660 0.172 Uiso 1 1 calc R . .
H52B H -0.2226 0.1729 0.2926 0.172 Uiso 1 1 calc R . .
H52C H -0.1772 0.1665 0.2074 0.172 Uiso 1 1 calc R . .
C53 C 0.0607(8) 0.1614(3) 0.3868(4) 0.143(3) Uani 1 1 d . . .
H53A H 0.1459 0.1408 0.4077 0.214 Uiso 1 1 calc R . .
H53B H -0.0075 0.1596 0.4232 0.214 Uiso 1 1 calc R . .
H53C H 0.0925 0.1952 0.3833 0.214 Uiso 1 1 calc R . .
C54 C -0.0625(8) 0.0899(3) 0.3071(4) 0.125(3) Uani 1 1 d . . .
H54A H -0.1100 0.0790 0.2529 0.187 Uiso 1 1 calc R . .
H54B H -0.1312 0.0871 0.3431 0.187 Uiso 1 1 calc R . .
H54C H 0.0234 0.0696 0.3276 0.187 Uiso 1 1 calc R . .
S1 S -0.10762(16) 0.34061(7) 0.26678(8) 0.0589(4) Uani 1 1 d . . .
O11 O -0.0566(5) 0.37693(15) 0.2175(2) 0.1012(15) Uani 1 1 d . . .
O12 O -0.2198(4) 0.31041(14) 0.2188(2) 0.0808(13) Uani 1 1 d . . .
O13 O -0.1781(5) 0.36592(17) 0.3329(2) 0.0850(13) Uani 1 1 d . . .
H13 H -0.2291 0.3896 0.3124 0.128 Uiso 1 1 calc R . .
O14 O 0.0154(5) 0.3147(2) 0.3159(3) 0.133(2) Uani 1 1 d . . .

loop_
_atom_site_aniso_label
_atom_site_aniso_U_11
_atom_site_aniso_U_22
_atom_site_aniso_U_33
_atom_site_aniso_U_23
_atom_site_aniso_U_13
_atom_site_aniso_U_12
Mo1 0.0359(3) 0.0527(3) 0.0464(3) -0.0070(3) 0.0097(2) 0.0035(3)
N1 0.023(2) 0.050(3) 0.040(3) -0.004(2) -0.001(2) 0.003(2)
N2 0.031(3) 0.049(3) 0.037(3) -0.010(2) 0.004(2) -0.003(2)
N3 0.045(3) 0.068(4) 0.049(3) -0.003(2) 0.015(2) 0.001(2)
C1 0.046(4) 0.074(5) 0.076(5) -0.004(4) 0.021(3) 0.005(4)
O1 0.092(4) 0.068(3) 0.135(4) -0.034(3) 0.039(3) -0.018(3)
C2 0.060(4) 0.069(5) 0.061(4) -0.011(3) 0.018(4) 0.004(4)
O2 0.082(4) 0.097(4) 0.083(4) 0.001(3) -0.007(3) 0.033(3)
C3 0.043(4) 0.054(4) 0.047(4) 0.002(3) 0.000(3) 0.005(3)
C4 0.034(4) 0.097(5) 0.078(5) -0.023(3) 0.024(3) 0.000(3)
C5 0.039(4) 0.068(5) 0.057(4) -0.008(3) 0.022(3) 0.001(3)
C6 0.056(4) 0.094(5) 0.048(4) -0.016(3) 0.020(3) 0.010(4)
C7 0.076(5) 0.100(6) 0.083(5) 0.015(4) 0.044(4) 0.004(4)
C11 0.032(3) 0.053(4) 0.052(4) -0.001(3) 0.003(3) 0.011(3)
C12 0.027(3) 0.064(4) 0.039(3) -0.006(3) -0.005(3) 0.000(3)
C13 0.026(3) 0.050(4) 0.038(3) -0.008(3) 0.009(3) 0.001(3)
C14 0.027(3) 0.052(4) 0.033(3) -0.006(2) 0.005(3) 0.004(2)
C15 0.024(3) 0.049(4) 0.030(3) -0.003(3) 0.004(2) 0.003(3)
C16 0.024(3) 0.043(3) 0.034(3) -0.003(2) 0.008(3) -0.001(3)
C17 0.034(3) 0.048(3) 0.031(3) -0.003(2) 0.009(3) 0.000(3)
C18 0.029(3) 0.059(4) 0.029(3) -0.001(3) 0.005(3) -0.003(3)
C19 0.037(4) 0.064(4) 0.043(3) -0.006(3) 0.001(3) -0.007(3)
C20 0.041(4) 0.050(4) 0.047(4) -0.012(3) 0.005(3) -0.003(3)
C21 0.037(4) 0.056(4) 0.041(3) -0.006(3) 0.014(3) 0.005(3)
C22 0.029(3) 0.064(4) 0.037(4) 0.000(3) 0.005(3) -0.004(3)
O21 0.026(2) 0.077(3) 0.090(3) -0.037(2) 0.000(2) -0.007(2)
O22 0.045(3) 0.095(3) 0.040(2) -0.003(2) -0.006(2) 0.007(2)
N30 0.040(4) 0.054(4) 0.051(3) -0.017(2) 0.008(3) -0.007(3)
N40 0.043(3) 0.070(3) 0.044(3) -0.001(3) 0.000(3) 0.014(3)
C31 0.044(4) 0.047(4) 0.046(3) -0.006(3) 0.009(3) 0.001(3)
C32 0.048(4) 0.057(4) 0.080(4) -0.019(3) 0.022(3) -0.008(3)
C33 0.064(5) 0.058(4) 0.080(5) -0.019(3) 0.013(4) -0.020(4)
C34 0.073(5) 0.046(4) 0.069(4) -0.004(3) 0.026(4) -0.006(4)
C35 0.056(4) 0.067(5) 0.109(5) -0.024(4) 0.025(4) 0.002(4)
C36 0.050(4) 0.059(4) 0.094(5) -0.028(3) 0.011(3) 0.001(3)
C37 0.106(6) 0.062(5) 0.119(6) -0.036(4) 0.039(5) -0.002(4)
C41 0.039(4) 0.065(4) 0.066(5) 0.000(3) 0.000(4) 0.004(3)
C42 0.079(5) 0.094(6) 0.086(5) 0.007(4) 0.028(4) 0.032(4)
C43 0.097(7) 0.106(7) 0.130(8) 0.006(5) 0.041(6) 0.036(5)
C44 0.066(5) 0.076(6) 0.144(8) -0.010(6) 0.004(6) 0.018(4)
C45 0.087(6) 0.097(7) 0.117(7) 0.006(5) -0.019(5) 0.024(5)
C46 0.073(5) 0.095(6) 0.081(5) -0.007(4) -0.009(4) 0.022(4)
C47 0.101(7) 0.090(6) 0.255(10) -0.018(6) -0.001(7) 0.049(5)
C51 0.052(4) 0.081(5) 0.064(5) 0.000(3) 0.021(4) 0.009(4)
C52 0.078(5) 0.154(7) 0.123(6) 0.019(5) 0.045(5) 0.048(5)
C53 0.104(6) 0.251(10) 0.073(5) -0.074(6) 0.017(5) 0.013(7)
C54 0.119(7) 0.130(8) 0.143(7) 0.031(5) 0.067(6) -0.003(6)
S1 0.0422(9) 0.0900(12) 0.0459(9) -0.0142(10) 0.0126(8) -0.0086(10)
O11 0.136(4) 0.086(3) 0.095(3) -0.006(3) 0.055(3) -0.024(3)
O12 0.049(3) 0.106(3) 0.090(3) -0.039(2) 0.020(2) -0.022(2)
O13 0.061(3) 0.127(4) 0.066(3) -0.037(2) 0.013(2) 0.004(3)
O14 0.075(3) 0.246(6) 0.068(3) -0.011(3) -0.005(3) 0.060(4)

loop_
_atom_type_symbol
_atom_type_description
_atom_type_scat_dispersion_real
_atom_type_scat_dispersion_imag
_atom_type_scat_source
C C 0.0033 0.0016 'International Tables Vol C Tables 4.2.6.8 and 6.1.1.4'
H H 0.0000 0.0000 'International Tables Vol C Tables 4.2.6.8 and 6.1.1.4'
N N 0.0061 0.0033 'International Tables Vol C Tables 4.2.6.8 and 6.1.1.4'
O O 0.0106 0.0060 'International Tables Vol C Tables 4.2.6.8 and 6.1.1.4'
S S 0.1246 0.1234 'International Tables Vol C Tables 4.2.6.8 and 6.1.1.4'
Mo Mo -1.6832 0.6857 'International Tables Vol C Tables 4.2.6.8 and 6.1.1.4'

loop_
_geom_angle_atom_site_label_1
_geom_angle_atom_site_label_2
_geom_angle_atom_site_label_3
_geom_angle
_geom_angle_site_symmetry_1
_geom_angle_site_symmetry_3
_geom_angle_publ_flag
C1 Mo1 C2 78.6(2) . . ?
C1 Mo1 C3 84.7(2) . . ?
C2 Mo1 C3 87.4(2) . . ?
C1 Mo1 N1 166.01(18) . . ?
C2 Mo1 N1 100.0(2) . . ?
C3 Mo1 N1 81.31(16) . . ?
C1 Mo1 N2 105.3(2) . . ?
C2 Mo1 N2 166.16(18) . . ?
C3 Mo1 N2 79.81(16) . . ?
N1 Mo1 N2 72.99(14) . . ?
C1 Mo1 C5 104.6(2) . . ?
C2 Mo1 C5 106.7(2) . . ?
C3 Mo1 C5 164.2(2) . . ?
N1 Mo1 C5 89.22(17) . . ?
N2 Mo1 C5 85.37(18) . . ?
C1 Mo1 C6 70.7(2) . . ?
C2 Mo1 C6 108.5(2) . . ?
C3 Mo1 C6 146.71(19) . . ?
N1 Mo1 C6 122.33(17) . . ?
N2 Mo1 C6 85.24(16) . . ?
C5 Mo1 C6 35.20(16) . . ?
C1 Mo1 C4 110.4(2) . . ?
C2 Mo1 C4 74.4(2) . . ?
C3 Mo1 C4 152.89(19) . . ?
N1 Mo1 C4 82.27(16) . . ?
N2 Mo1 C4 115.50(17) . . ?
C5 Mo1 C4 34.90(16) . . ?
C6 Mo1 C4 60.03(18) . . ?
C11 N1 C15 117.7(4) . . ?
C11 N1 Mo1 124.3(3) . . ?
C15 N1 Mo1 118.0(3) . . ?
C20 N2 C16 117.7(4) . . ?
C20 N2 Mo1 125.1(3) . . ?
C16 N2 Mo1 116.8(3) . . ?
C3 N3 C51 173.4(5) . . ?
O1 C1 Mo1 174.3(6) . . ?
O2 C2 Mo1 176.5(5) . . ?
N3 C3 Mo1 177.1(5) . . ?
C5 C4 Mo1 70.0(3) . . ?
C4 C5 C6 114.2(6) . . ?
C4 C5 C7 124.0(5) . . ?
C6 C5 C7 121.8(6) . . ?
C4 C5 Mo1 75.1(3) . . ?
C6 C5 Mo1 74.0(3) . . ?
C7 C5 Mo1 118.4(3) . . ?
C5 C6 Mo1 70.8(3) . . ?
N1 C11 C12 123.3(5) . . ?
C11 C12 C13 119.8(5) . . ?
C12 C13 C14 117.3(5) . . ?
C12 C13 C21 118.8(5) . . ?
C14 C13 C21 123.9(5) . . ?
C13 C14 C15 120.5(5) . . ?
N1 C15 C14 121.4(4) . . ?
N1 C15 C16 115.8(5) . . ?
C14 C15 C16 122.8(5) . . ?
N2 C16 C17 120.9(4) . . ?
N2 C16 C15 116.0(4) . . ?
C17 C16 C15 123.2(5) . . ?
C18 C17 C16 121.4(5) . . ?
C19 C18 C17 117.0(5) . . ?
C19 C18 C22 119.4(5) . . ?
C17 C18 C22 123.5(5) . . ?
C18 C19 C20 119.8(5) . . ?
N2 C20 C19 123.3(5) . . ?
O21 C21 N30 124.5(5) . . ?
O21 C21 C13 120.8(5) . . ?
N30 C21 C13 114.7(5) . . ?
O22 C22 N40 124.1(5) . . ?
O22 C22 C18 119.3(5) . . ?
N40 C22 C18 116.5(5) . . ?
C21 N30 C31 128.6(4) . . ?
C22 N40 C41 128.3(5) . . ?
C36 C31 C32 119.0(5) . . ?
C36 C31 N30 117.0(5) . . ?
C32 C31 N30 123.9(5) . . ?
C33 C32 C31 119.0(5) . . ?
C32 C33 C34 123.2(5) . . ?
C35 C34 C33 116.2(5) . . ?
C35 C34 C37 121.3(6) . . ?
C33 C34 C37 122.5(6) . . ?
C34 C35 C36 121.9(6) . . ?
C31 C36 C35 120.5(5) . . ?
C42 C41 C46 119.4(6) . . ?
C42 C41 N40 117.6(6) . . ?
C46 C41 N40 122.9(6) . . ?
C41 C42 C43 120.5(7) . . ?
C44 C43 C42 120.9(7) . . ?
C45 C44 C43 118.1(8) . . ?
C45 C44 C47 120.4(9) . . ?
C43 C44 C47 121.4(8) . . ?
C44 C45 C46 122.2(8) . . ?
C41 C46 C45 118.9(6) . . ?
N3 C51 C53 108.2(5) . . ?
N3 C51 C52 106.4(5) . . ?
C53 C51 C52 112.8(5) . . ?
N3 C51 C54 107.0(5) . . ?
C53 C51 C54 110.6(6) . . ?
C52 C51 C54 111.6(6) . . ?
O12 S1 O11 111.1(3) . . ?
O12 S1 O14 115.8(3) . . ?
O11 S1 O14 110.4(3) . . ?
O12 S1 O13 106.8(2) . . ?
O11 S1 O13 110.4(3) . . ?
O14 S1 O13 101.9(2) . . ?

loop_
_geom_bond_atom_site_label_1
_geom_bond_atom_site_label_2
_geom_bond_distance
_geom_bond_site_symmetry_2
_geom_bond_publ_flag
Mo1 C1 1.943(6) . ?
Mo1 C2 1.945(6) . ?
Mo1 C3 2.129(5) . ?
Mo1 N1 2.219(4) . ?
Mo1 N2 2.246(4) . ?
Mo1 C5 2.282(5) . ?
Mo1 C6 2.324(4) . ?
Mo1 C4 2.347(5) . ?
N1 C11 1.332(5) . ?
N1 C15 1.347(5) . ?
N2 C20 1.337(5) . ?
N2 C16 1.348(5) . ?
N3 C3 1.140(5) . ?
N3 C51 1.463(6) . ?
C1 O1 1.164(6) . ?
C2 O2 1.164(6) . ?
C4 C5 1.389(7) . ?
C5 C6 1.393(7) . ?
C5 C7 1.495(7) . ?
C11 C12 1.370(6) . ?
C12 C13 1.374(6) . ?
C13 C14 1.381(6) . ?
C13 C21 1.500(6) . ?
C14 C15 1.382(6) . ?
C15 C16 1.475(6) . ?
C16 C17 1.385(6) . ?
C17 C18 1.373(6) . ?
C18 C19 1.372(6) . ?
C18 C22 1.499(6) . ?
C19 C20 1.374(6) . ?
C21 O21 1.219(5) . ?
C21 N30 1.342(6) . ?
C22 O22 1.222(5) . ?
C22 N40 1.337(6) . ?
N30 C31 1.418(6) . ?
N40 C41 1.421(7) . ?
C31 C36 1.374(6) . ?
C31 C32 1.376(6) . ?
C32 C33 1.376(6) . ?
C33 C34 1.381(7) . ?
C34 C35 1.373(7) . ?
C34 C37 1.503(7) . ?
C35 C36 1.379(7) . ?
C41 C42 1.370(7) . ?
C41 C46 1.376(7) . ?
C42 C43 1.401(8) . ?
C43 C44 1.371(9) . ?
C44 C45 1.359(9) . ?
C44 C47 1.529(8) . ?
C45 C46 1.410(8) . ?
C51 C53 1.488(7) . ?
C51 C52 1.504(7) . ?
C51 C54 1.512(7) . ?
S1 O12 1.416(4) . ?
S1 O11 1.416(4) . ?
S1 O14 1.426(4) . ?
S1 O13 1.546(3) . ?
